data_1509317
loop_
_publ_author_name
'Mueller, B.G.'

_publ_section_title
;
 Neue komplexe Fluoride mit Ag2+ und Pd2+: Na M(II) Zr2 F11 (M(II) = Ag,
 Pd) und Ag Pd Zr2 F11
;
_journal_name_full 'Zeitschrift fuer Anorganische und Allgemeine Chemie'
_journal_page_first 205
_journal_page_last 211
_journal_paper_doi 10.1002/zaac.19875531024
_journal_volume 553
_journal_year 1987
_chemical_formula_sum 'Ag F11 Pd Zr2'
_chemical_name_systematic 'Ag Pd Zr2 F11'
_space_group_IT_number 12
_symmetry_space_group_name_Hall '-C 2y'
_symmetry_space_group_name_H-M 'C 1 2/m 1'
_cell_angle_alpha 90
_cell_angle_beta 115.73
_cell_angle_gamma 90
_cell_formula_units_Z 2
_cell_length_a 9.351
_cell_length_b 6.991
_cell_length_c 7.801
_cell_volume 459.410
_citation_journal_id_ASTM ZAACAB
_cod_data_source_file silver1-2_230.cif
_cod_data_source_block Ag1F11Pd1Zr2
_cod_original_cell_volume 459.4096
_cod_original_formula_sum 'Ag1 F11 Pd1 Zr2'
_cod_database_code 1509317

loop_
_symmetry_equiv_pos_as_xyz
x,y,z
-x,y,-z
-x,-y,-z
x,-y,z
x+1/2,y+1/2,z
-x+1/2,y+1/2,-z
-x+1/2,-y+1/2,-z
x+1/2,-y+1/2,z

loop_
_atom_site_label
_atom_site_type_symbol
_atom_site_fract_x
_atom_site_fract_y
_atom_site_fract_z
_atom_site_occupancy
_atom_site_U_iso_or_equiv
Ag1 Ag+1 0 0 0 1 0.0
F5 F-1 0.0165 0.2165 0.3098 1 0.0
Pd1 Pd+2 0 0 0.5 1 0.0
F4 F-1 0.2777 0 0.1118 1 0.0
F2 F-1 0 0.3369 0 1 0.0
Zr1 Zr+4 0.5068 0 0.2363 1 0.0
F3 F-1 0.2556 0 0.6543 1 0.0
F1 F-1 0 0.5 0.5 1 0.0
